data_4349578
loop_
_publ_author_name
'Luo, Jiahuan'
'Wang, Jing'
'Cao, Yu'
'Yao, Shuo'
'Zhang, Lirong'
'Huo, Qisheng'
'Liu, Yunling'

_publ_section_title
;
 Assembly of an indium--porphyrin framework JLU-Liu7: a mesoporous
 metal--organic framework with high gas adsorption and separation of light
 hydrocarbons
;
_journal_issue 1
_journal_name_full 'Inorganic Chemistry Frontiers'
_journal_page_first 139
_journal_paper_doi 10.1039/C6QI00440G
_journal_volume 4
_journal_year 2017
_chemical_formula_moiety 'C66 H78 In2 N10 O20'
_chemical_formula_sum 'C66 H78 In2 N10 O20'
_chemical_formula_weight 1561.02
_chemical_melting_point ?
_space_group_IT_number 65
_space_group_name_Hall '-C 2 2'
_space_group_name_H-M_alt 'C m m m'
_symmetry_cell_setting orthorhombic
_symmetry_space_group_name_H-M 'C m m m'
_atom_sites_solution_hydrogens geom
_atom_sites_solution_primary direct
_atom_sites_solution_secondary difmap
_audit_creation_method SHELXL-97
_audit_update_record
;
2015-12-21 deposited with the CCDC.
2016-11-25 downloaded from the CCDC.
;
_cell_angle_alpha 90.00
_cell_angle_beta 90.00
_cell_angle_gamma 90.00
_cell_formula_units_Z 2
_cell_length_a 7.1665(14)
_cell_length_b 32.669(7)
_cell_length_c 17.060(3)
_cell_measurement_reflns_used 1819
_cell_measurement_temperature 293(2)
_cell_measurement_theta_max 24.68
_cell_measurement_theta_min 1.73
_cell_volume 3994.1(14)
_computing_cell_refinement 'Bruker SMART'
_computing_data_collection 'Bruker SMART'
_computing_data_reduction 'Bruker SAINT'
_computing_molecular_graphics SHELXP-97
_computing_publication_material SHELXTL
_computing_structure_refinement 'SHELXL-97 (Sheldrick, 1997)'
_computing_structure_solution 'SHELXS-97 (Sheldrick, 1990)'
_diffrn_ambient_temperature 100(2)
_diffrn_detector_area_resol_mean 9.00cm
_diffrn_measured_fraction_theta_full 0.928
_diffrn_measured_fraction_theta_max 0.928
_diffrn_measurement_device_type 'Bruker X8 PROSPECTOR APEX2 CCD'
_diffrn_measurement_method 'phi and omega scans'
_diffrn_radiation_monochromator 'Incoatec Quazar Multilayer Mirror'
_diffrn_radiation_source 'Incoatec I\mS microfocus X-ray source'
_diffrn_radiation_type CuK\a
_diffrn_radiation_wavelength 1.54178
_diffrn_reflns_av_R_equivalents 0.0319
_diffrn_reflns_av_sigmaI/netI 0.0381
_diffrn_reflns_limit_h_max 4
_diffrn_reflns_limit_h_min -8
_diffrn_reflns_limit_k_max 35
_diffrn_reflns_limit_k_min -37
_diffrn_reflns_limit_l_max 19
_diffrn_reflns_limit_l_min -12
_diffrn_reflns_number 5265
_diffrn_reflns_theta_full 24.68
_diffrn_reflns_theta_max 24.68
_diffrn_reflns_theta_min 1.73
_diffrn_standards_decay_% none
_diffrn_standards_interval_count none
_diffrn_standards_interval_time none
_diffrn_standards_number none
_exptl_absorpt_coefficient_mu 0.647
_exptl_absorpt_correction_T_max 0.8618
_exptl_absorpt_correction_T_min 0.8357
_exptl_absorpt_correction_type empirical
_exptl_absorpt_process_details SADABS
_exptl_crystal_colour Purple
_exptl_crystal_density_diffrn 1.298
_exptl_crystal_density_meas ?
_exptl_crystal_density_method 'not measured'
_exptl_crystal_description rectangular
_exptl_crystal_F_000 1604
_exptl_crystal_size_max 0.27
_exptl_crystal_size_mid 0.24
_exptl_crystal_size_min 0.22
_refine_diff_density_max 1.512
_refine_diff_density_min -0.911
_refine_diff_density_rms 0.097
_refine_ls_extinction_method none
_refine_ls_goodness_of_fit_ref 1.135
_refine_ls_hydrogen_treatment mixed
_refine_ls_matrix_type full
_refine_ls_number_parameters 92
_refine_ls_number_reflns 1819
_refine_ls_number_restraints 12
_refine_ls_restrained_S_all 1.156
_refine_ls_R_factor_all 0.0558
_refine_ls_R_factor_gt 0.0489
_refine_ls_shift/su_max 0.000
_refine_ls_shift/su_mean 0.000
_refine_ls_structure_factor_coef Fsqd
_refine_ls_weighting_details 'calc w=1/[\s^2^(Fo^2^)+(0.0911P)^2^+6.6405P] where P=(Fo^2^+2Fc^2^)/3'
_refine_ls_weighting_scheme calc
_refine_ls_wR_factor_gt 0.1412
_refine_ls_wR_factor_ref 0.1459
_reflns_number_gt 1436
_reflns_number_total 1819
_reflns_threshold_expression >2sigma(I)
_cod_data_source_file c6qi00440g2.cif
_cod_data_source_block JLU-Liu7
_cod_depositor_comments
;
The following automatic conversions were performed:

data item '_chemical_melting_point' value 'not measured' was changed
to '?' -- the value is undefined or not given.

data item '_symmetry_cell_setting' value 'Orthorhombic' was changed
to 'orthorhombic' in accordance with the
/home/saulius/struct/COD-crude-data/automatic-downloads/DataCite-retrospective/RSC/depositions/lib/dictionaries/cif_core.dic
dictionary named 'cif_core.dic' version 2.4.2 last updated on
2011-04-26.

data item '_exptl_crystal_density_meas' value 'none' was changed to
'?' -- the value is perceived as not measured.

Automatic conversion script
Id: cif_fix_values 6909 2019-04-08 15:41:33Z antanas 
;
_cod_original_cell_volume 3994.2(14)
_cod_original_sg_symbol_H-M Cmmm
_cod_database_code 4349578

loop_
_symmetry_equiv_pos_as_xyz
'x, y, z'
'-x, -y, z'
'-x, y, -z'
'x, -y, -z'
'x+1/2, y+1/2, z'
'-x+1/2, -y+1/2, z'
'-x+1/2, y+1/2, -z'
'x+1/2, -y+1/2, -z'
'-x, -y, -z'
'x, y, -z'
'x, -y, z'
'-x, y, z'
'-x+1/2, -y+1/2, -z'
'x+1/2, y+1/2, -z'
'x+1/2, -y+1/2, z'
'-x+1/2, y+1/2, z'

loop_
_atom_site_label
_atom_site_type_symbol
_atom_site_fract_x
_atom_site_fract_y
_atom_site_fract_z
_atom_site_U_iso_or_equiv
_atom_site_adp_type
_atom_site_occupancy
_atom_site_symmetry_multiplicity
_atom_site_calc_flag
_atom_site_refinement_flags
In1 In 0.2500 0.2500 0.5000 0.0229(3) Uani 1 4 d S
O1 O 0.1531(5) 0.29132(12) 0.4104(2) 0.0621(11) Uani 1 1 d .
O2 O 0.0000 0.21853(16) 0.5000 0.0337(13) Uani 1 4 d S
H2 H 0.0000 0.1901 0.5000 0.080 Uiso 1 4 calc S
N1 N 0.0000 0.4365(2) 0.0000 0.046(2) Uani 1 4 d S
N2 N 0.0000 0.5000 0.1196(4) 0.048(2) Uani 1 4 d S
H2A H 0.0000 0.5000 0.0692 0.080 Uiso 1 4 calc S
C1 C 0.0000 0.42551(19) 0.1428(4) 0.0465(17) Uani 1 2 d S
C2 C 0.0000 0.41217(18) 0.0654(4) 0.0441(18) Uani 1 2 d S
C3 C 0.0000 0.3707(2) 0.0382(4) 0.060(2) Uani 1 2 d S
H3 H 0.0000 0.3475 0.0699 0.100 Uiso 1 2 calc S
C4 C 0.0000 0.46665(19) 0.1675(4) 0.0481(18) Uani 1 2 d S
C5 C 0.0000 0.4793(2) 0.2476(4) 0.060(2) Uani 1 2 d S
H5 H 0.0000 0.4624 0.2914 0.100 Uiso 1 2 calc S
C6 C 0.0000 0.3934(2) 0.2053(4) 0.0440(16) Uani 1 2 d S
C7 C 0.1637(13) 0.3791(2) 0.2358(5) 0.089(2) Uani 1 1 d U
H7 H 0.2766 0.3893 0.2174 0.100 Uiso 1 1 calc .
C8 C 0.1627(12) 0.3492(2) 0.2944(5) 0.0817(19) Uani 1 1 d U
H8 H 0.2751 0.3393 0.3140 0.100 Uiso 1 1 calc .
C9 C 0.0000 0.33459(18) 0.3230(4) 0.0366(14) Uani 1 2 d S
C10 C 0.0000 0.30298(17) 0.3865(3) 0.0339(14) Uani 1 2 d S

loop_
_atom_site_aniso_label
_atom_site_aniso_U_11
_atom_site_aniso_U_22
_atom_site_aniso_U_33
_atom_site_aniso_U_23
_atom_site_aniso_U_13
_atom_site_aniso_U_12
In1 0.0259(4) 0.0227(3) 0.0201(4) 0.000 0.000 0.0016(2)
O1 0.043(2) 0.074(2) 0.069(3) 0.046(2) -0.011(2) -0.009(2)
O2 0.029(3) 0.026(3) 0.046(4) 0.000 0.000 0.000
N1 0.079(6) 0.030(4) 0.029(4) 0.000 0.000 0.000
N2 0.087(7) 0.038(4) 0.017(4) 0.000 0.000 0.000
C1 0.071(5) 0.038(3) 0.030(4) 0.002(3) 0.000 0.000
C2 0.079(5) 0.028(3) 0.026(3) 0.008(2) 0.000 0.000
C3 0.112(7) 0.031(3) 0.038(3) 0.002(3) 0.000 0.000
C4 0.074(5) 0.040(3) 0.031(4) 0.008(3) 0.000 0.000
C5 0.102(7) 0.050(4) 0.029(4) 0.002(3) 0.000 0.000
C6 0.055(4) 0.048(4) 0.030(3) 0.004(3) 0.000 0.000
C7 0.088(2) 0.090(2) 0.089(2) 0.0058(10) 0.0010(10) -0.0001(10)
C8 0.081(2) 0.082(2) 0.082(2) 0.0066(10) 0.0003(10) 0.0004(10)
C9 0.037(3) 0.038(3) 0.035(3) 0.010(3) 0.000 0.000
C10 0.046(4) 0.035(3) 0.021(3) 0.003(2) 0.000 0.000

loop_
_atom_type_symbol
_atom_type_description
_atom_type_scat_dispersion_real
_atom_type_scat_dispersion_imag
_atom_type_scat_source
C C 0.0033 0.0016 'International Tables Vol C Tables 4.2.6.8 and 6.1.1.4'
H H 0.0000 0.0000 'International Tables Vol C Tables 4.2.6.8 and 6.1.1.4'
N N 0.0061 0.0033 'International Tables Vol C Tables 4.2.6.8 and 6.1.1.4'
O O 0.0106 0.0060 'International Tables Vol C Tables 4.2.6.8 and 6.1.1.4'
In In -0.7276 1.3100 'International Tables Vol C Tables 4.2.6.8 and 6.1.1.4'

loop_
_geom_angle_atom_site_label_1
_geom_angle_atom_site_label_2
_geom_angle_atom_site_label_3
_geom_angle
_geom_angle_site_symmetry_1
_geom_angle_site_symmetry_3
O2 In1 O2 180.0(2) 13_556 .
O2 In1 O1 88.15(13) 13_556 10_556
O2 In1 O1 91.85(13) . 10_556
O2 In1 O1 91.85(13) 13_556 6
O2 In1 O1 88.15(13) . 6
O1 In1 O1 180.00(17) 10_556 6
O2 In1 O1 88.15(13) 13_556 .
O2 In1 O1 91.85(13) . .
O1 In1 O1 90.4(3) 10_556 .
O1 In1 O1 89.6(3) 6 .
O2 In1 O1 91.85(13) 13_556 13_556
O2 In1 O1 88.15(13) . 13_556
O1 In1 O1 89.6(3) 10_556 13_556
O1 In1 O1 90.4(3) 6 13_556
O1 In1 O1 180.00(17) . 13_556
C10 O1 In1 135.7(3) . .
In1 O2 In1 120.3(2) . 3_556
In1 O2 H2 119.8 . .
In1 O2 H2 119.8 3_556 .
C2 N1 C2 109.1(7) 10 .
C4 N2 C4 106.2(7) 2_565 .
C4 N2 H2A 126.9 2_565 .
C4 N2 H2A 126.9 . .
C2 C1 C4 125.7(6) . .
C2 C1 C6 117.2(5) . .
C4 C1 C6 117.1(6) . .
N1 C2 C1 126.3(6) . .
N1 C2 C3 106.6(6) . .
C1 C2 C3 127.1(6) . .
C3 C3 C2 108.9(4) 10 .
C3 C3 H3 125.6 10 .
C2 C3 H3 125.6 . .
N2 C4 C1 125.7(6) . .
N2 C4 C5 110.0(6) . .
C1 C4 C5 124.3(6) . .
C5 C5 C4 106.9(4) 2_565 .
C5 C5 H5 126.6 2_565 .
C4 C5 H5 126.6 . .
C7 C6 C7 118.4(8) . 12
C7 C6 C1 120.8(4) . .
C7 C6 C1 120.8(4) 12 .
C6 C7 C8 120.5(8) . .
C6 C7 H7 119.8 . .
C8 C7 H7 119.8 . .
C9 C8 C7 120.6(8) . .
C9 C8 H8 119.7 . .
C7 C8 H8 119.7 . .
C8 C9 C8 119.3(8) 12 .
C8 C9 C10 120.3(4) 12 .
C8 C9 C10 120.3(4) . .
O1 C10 O1 126.1(5) 12 .
O1 C10 C9 117.0(3) 12 .
O1 C10 C9 117.0(3) . .

loop_
_geom_bond_atom_site_label_1
_geom_bond_atom_site_label_2
_geom_bond_distance
_geom_bond_site_symmetry_2
In1 O2 2.066(3) 13_556
In1 O2 2.066(3) .
In1 O1 2.154(3) 10_556
In1 O1 2.154(3) 6
In1 O1 2.154(3) .
In1 O1 2.154(3) 13_556
O1 C10 1.231(4) .
O2 In1 2.066(3) 3_556
O2 H2 0.9300 .
N1 C2 1.369(7) 10
N1 C2 1.369(7) .
N2 C4 1.362(8) 2_565
N2 C4 1.362(8) .
N2 H2A 0.8600 .
C1 C2 1.391(9) .
C1 C4 1.408(9) .
C1 C6 1.496(9) .
C2 C3 1.433(9) .
C3 C3 1.304(15) 10
C3 H3 0.9300 .
C4 C5 1.429(10) .
C5 C5 1.350(14) 2_565
C5 H5 0.9300 .
C6 C7 1.365(9) .
C6 C7 1.365(9) 12
C7 C8 1.398(10) .
C7 H7 0.9300 .
C8 C9 1.351(9) .
C8 H8 0.9300 .
C9 C8 1.351(9) 12
C9 C10 1.497(8) .
C10 O1 1.231(4) 12

loop_
_geom_hbond_atom_site_label_D
_geom_hbond_atom_site_label_H
_geom_hbond_atom_site_label_A
_geom_hbond_distance_DH
_geom_hbond_distance_HA
_geom_hbond_distance_DA
_geom_hbond_angle_DHA
_geom_hbond_site_symmetry_A
N2 H2A N1 0.86 2.39 2.910(7) 119.6 .
N2 H2A N1 0.86 2.39 2.910(7) 119.6 9_565
